data_4331292
loop_
_publ_author_name
'Qingsong Dong'
'Yanxia Zhao'
'Yuanting Su'
'Ji-Hu Su'
'Biao Wu'
'Xiao-Juan Yang'

_publ_contact_author_address
; Lanzhou Institute of Chemical Physics, 
Chinese Academy of Sciences, Lanzhou 730000, P. R. China
;
_publ_contact_author_email yangxj@lzb.ac.cn
_publ_contact_author_fax +86-931-4968286
_publ_contact_author_name 'Xiao-Juan, Yang'
_publ_contact_author_phone +86-931-4968286
_publ_section_title
;
 Synthesis and Reactivity of Nickel Hydride Complexes of an \a-Diimine
 Ligand
;
_journal_name_full 'Inorganic Chemistry'
_journal_page_first 13162
_journal_page_last 13170
_journal_paper_doi 10.1021/ic301392p
_journal_volume 51
_journal_year 2012
_chemical_formula_sum 'C40 H68 K2 N2 O5'
_chemical_formula_weight 735.16
_chemical_name_systematic
; 
 ? 
;
_space_group_IT_number 2
_symmetry_cell_setting triclinic
_symmetry_space_group_name_Hall '-P 1'
_symmetry_space_group_name_H-M 'P -1'
_atom_sites_solution_hydrogens geom
_atom_sites_solution_primary direct
_atom_sites_solution_secondary difmap
_audit_creation_method SHELXL-97
_cell_angle_alpha 73.746(3)
_cell_angle_beta 74.564(3)
_cell_angle_gamma 71.139(3)
_cell_formula_units_Z 2
_cell_length_a 10.847(2)
_cell_length_b 11.184(3)
_cell_length_c 19.628(4)
_cell_measurement_temperature 296(2)
_cell_volume 2122.4(8)
_computing_cell_refinement 'Bruker SMART'
_computing_data_collection 'Bruker SMART APEX II'
_computing_data_reduction 'Bruker SAINT'
_computing_molecular_graphics SHELXTL
_computing_publication_material SHELXTL
_computing_structure_refinement 'SHELXL-97 (Sheldrick, 2008)'
_computing_structure_solution 'SHELXS-97 (Sheldrick, 2008)'
_diffrn_ambient_temperature 296(2)
_diffrn_measured_fraction_theta_full 0.970
_diffrn_measured_fraction_theta_max 0.970
_diffrn_measurement_device_type 'Bruker APEX II area detector'
_diffrn_measurement_method '\w scan'
_diffrn_radiation_monochromator graphite
_diffrn_radiation_source 'fine-focus sealed tube'
_diffrn_radiation_type MoK\a
_diffrn_radiation_wavelength 0.71073
_diffrn_reflns_av_R_equivalents 0.0453
_diffrn_reflns_av_sigmaI/netI 0.0742
_diffrn_reflns_limit_h_max 12
_diffrn_reflns_limit_h_min -12
_diffrn_reflns_limit_k_max 13
_diffrn_reflns_limit_k_min -12
_diffrn_reflns_limit_l_max 23
_diffrn_reflns_limit_l_min -23
_diffrn_reflns_number 13899
_diffrn_reflns_theta_full 25.08
_diffrn_reflns_theta_max 25.08
_diffrn_reflns_theta_min 1.97
_exptl_absorpt_coefficient_mu 0.264
_exptl_absorpt_correction_T_max 0.969
_exptl_absorpt_correction_T_min 0.959
_exptl_absorpt_correction_type multi-scan
_exptl_absorpt_process_details SADABS
_exptl_crystal_colour red-purple
_exptl_crystal_density_diffrn 1.150
_exptl_crystal_description block
_exptl_crystal_F_000 800.0
_exptl_crystal_size_max 0.16
_exptl_crystal_size_mid 0.15
_exptl_crystal_size_min 0.12
_refine_diff_density_max 0.768
_refine_diff_density_min -2.658
_refine_diff_density_rms 0.095
_refine_ls_extinction_method none
_refine_ls_goodness_of_fit_ref 1.069
_refine_ls_hydrogen_treatment mixed
_refine_ls_matrix_type full
_refine_ls_number_parameters 456
_refine_ls_number_reflns 7312
_refine_ls_number_restraints 6
_refine_ls_restrained_S_all 1.070
_refine_ls_R_factor_all 0.1328
_refine_ls_R_factor_gt 0.0942
_refine_ls_shift/su_max 0.000
_refine_ls_shift/su_mean 0.000
_refine_ls_structure_factor_coef Fsqd
_refine_ls_weighting_details 'calc w=1/[\s^2^(Fo^2^)+(0.1235P)^2^+6.6432P] where P=(Fo^2^+2Fc^2^)/3'
_refine_ls_weighting_scheme calc
_refine_ls_wR_factor_gt 0.2444
_refine_ls_wR_factor_ref 0.2793
_reflns_number_gt 4946
_reflns_number_total 7312
_reflns_threshold_expression >2sigma(I)
_cod_data_source_file ic301392p_si_002_11.cif
_cod_data_source_block LKDMETHF
_cod_database_code 4331292

loop_
_symmetry_equiv_pos_as_xyz
'x, y, z'
'-x, -y, -z'

loop_
_atom_site_label
_atom_site_type_symbol
_atom_site_fract_x
_atom_site_fract_y
_atom_site_fract_z
_atom_site_U_iso_or_equiv
_atom_site_adp_type
_atom_site_occupancy
_atom_site_symmetry_multiplicity
_atom_site_calc_flag
_atom_site_refinement_flags
K1 K 0.75518(11) 0.64844(12) 0.18899(6) 0.0365(3) Uani 1 1 d .
K2 K 0.48962(13) 0.74480(13) 0.36015(7) 0.0475(4) Uani 1 1 d .
O1 O 0.7686(6) 0.8893(5) 0.1832(3) 0.0746(15) Uani 1 1 d .
O2 O 1.0175(4) 0.6205(4) 0.1371(2) 0.0470(10) Uani 1 1 d .
O3 O 0.8536(4) 0.6453(4) 0.0440(2) 0.0448(10) Uani 1 1 d .
O4 O 0.4420(6) 0.9962(5) 0.3710(3) 0.0811(17) Uani 1 1 d .
O5 O 0.2689(4) 0.8499(5) 0.4518(2) 0.0558(12) Uani 1 1 d .
N1 N 0.7029(4) 0.5442(4) 0.3314(2) 0.0240(8) Uani 1 1 d .
N2 N 0.5003(4) 0.6470(4) 0.2482(2) 0.0247(9) Uani 1 1 d .
C1 C 0.6044(5) 0.4814(4) 0.3411(2) 0.0236(10) Uani 1 1 d .
C2 C 0.5062(5) 0.5303(5) 0.3011(2) 0.0246(10) Uani 1 1 d .
C3 C 0.5942(5) 0.3744(5) 0.4083(3) 0.0357(12) Uani 1 1 d .
H3A H 0.5528 0.4118 0.4500 0.054 Uiso 1 1 calc R
H3B H 0.6815 0.3202 0.4138 0.054 Uiso 1 1 calc R
H3C H 0.5418 0.3234 0.4036 0.054 Uiso 1 1 calc R
C4 C 0.3834(5) 0.4815(5) 0.3224(3) 0.0345(12) Uani 1 1 d .
H4A H 0.4082 0.3891 0.3380 0.052 Uiso 1 1 calc R
H4B H 0.3409 0.5054 0.2816 0.052 Uiso 1 1 calc R
H4C H 0.3231 0.5191 0.3613 0.052 Uiso 1 1 calc R
C5 C 0.8273(5) 0.4775(5) 0.3446(2) 0.0252(10) Uani 1 1 d .
C6 C 0.8927(5) 0.5402(5) 0.3740(2) 0.0268(10) Uani 1 1 d .
C7 C 1.0177(5) 0.4791(5) 0.3896(3) 0.0351(12) Uani 1 1 d .
H7 H 1.0558 0.5210 0.4098 0.042 Uiso 1 1 calc R
C8 C 1.0882(5) 0.3583(6) 0.3764(3) 0.0422(14) Uani 1 1 d .
H8 H 1.1713 0.3178 0.3885 0.051 Uiso 1 1 calc R
C9 C 1.0311(5) 0.2992(5) 0.3443(3) 0.0356(12) Uani 1 1 d .
H9 H 1.0786 0.2188 0.3339 0.043 Uiso 1 1 calc R
C10 C 0.9054(5) 0.3554(5) 0.3272(3) 0.0283(11) Uani 1 1 d .
C11 C 0.8175(5) 0.6721(5) 0.3912(3) 0.0315(11) Uani 1 1 d .
H11 H 0.7689 0.7216 0.3521 0.038 Uiso 1 1 calc R
C12 C 0.7148(6) 0.6584(6) 0.4617(3) 0.0412(13) Uani 1 1 d .
H12A H 0.6608 0.6070 0.4593 0.062 Uiso 1 1 calc R
H12B H 0.6595 0.7425 0.4681 0.062 Uiso 1 1 calc R
H12C H 0.7597 0.6171 0.5016 0.062 Uiso 1 1 calc R
C13 C 0.9052(6) 0.7515(6) 0.3962(3) 0.0461(15) Uani 1 1 d .
H13A H 0.9425 0.7130 0.4390 0.069 Uiso 1 1 calc R
H13B H 0.8525 0.8383 0.3984 0.069 Uiso 1 1 calc R
H13C H 0.9754 0.7530 0.3544 0.069 Uiso 1 1 calc R
C14 C 0.8615(5) 0.2891(5) 0.2836(3) 0.0345(12) Uani 1 1 d .
H14 H 0.7710 0.3380 0.2770 0.041 Uiso 1 1 calc R
C15 C 0.8599(7) 0.1480(6) 0.3219(4) 0.0570(17) Uani 1 1 d .
H15A H 0.8203 0.1146 0.2956 0.085 Uiso 1 1 calc R
H15B H 0.8093 0.1463 0.3702 0.085 Uiso 1 1 calc R
H15C H 0.9493 0.0958 0.3236 0.085 Uiso 1 1 calc R
C16 C 0.9509(6) 0.2901(6) 0.2088(3) 0.0456(14) Uani 1 1 d .
H16A H 0.9469 0.3778 0.1835 0.068 Uiso 1 1 calc R
H16B H 0.9213 0.2486 0.1819 0.068 Uiso 1 1 calc R
H16C H 1.0408 0.2446 0.2140 0.068 Uiso 1 1 calc R
C17 C 0.4594(4) 0.6684(5) 0.1848(3) 0.0256(10) Uani 1 1 d .
C18 C 0.4763(5) 0.5743(5) 0.1432(3) 0.0294(11) Uani 1 1 d .
C19 C 0.4346(5) 0.6157(5) 0.0770(3) 0.0365(12) Uani 1 1 d .
H19 H 0.4446 0.5537 0.0513 0.044 Uiso 1 1 calc R
C20 C 0.3797(6) 0.7423(6) 0.0481(3) 0.0421(14) Uani 1 1 d .
H20 H 0.3528 0.7658 0.0038 0.050 Uiso 1 1 calc R
C21 C 0.3650(5) 0.8347(5) 0.0863(3) 0.0370(12) Uani 1 1 d .
H21 H 0.3303 0.9214 0.0665 0.044 Uiso 1 1 calc R
C22 C 0.4004(5) 0.8015(5) 0.1526(3) 0.0300(11) Uani 1 1 d .
C23 C 0.5485(5) 0.4318(5) 0.1647(3) 0.0344(12) Uani 1 1 d .
H23 H 0.5700 0.4172 0.2124 0.041 Uiso 1 1 calc R
C24 C 0.4642(6) 0.3408(6) 0.1703(4) 0.0482(15) Uani 1 1 d .
H24A H 0.3827 0.3619 0.2043 0.072 Uiso 1 1 calc R
H24B H 0.5125 0.2529 0.1864 0.072 Uiso 1 1 calc R
H24C H 0.4449 0.3509 0.1237 0.072 Uiso 1 1 calc R
C25 C 0.6788(6) 0.3967(6) 0.1112(3) 0.0432(14) Uani 1 1 d .
H25A H 0.6601 0.4070 0.0644 0.065 Uiso 1 1 calc R
H25B H 0.7260 0.3085 0.1275 0.065 Uiso 1 1 calc R
H25C H 0.7322 0.4525 0.1079 0.065 Uiso 1 1 calc R
C26 C 0.3726(6) 0.9027(5) 0.1969(3) 0.0381(13) Uani 1 1 d .
H26 H 0.4499 0.8835 0.2189 0.046 Uiso 1 1 calc R
C27 C 0.2533(6) 0.8927(6) 0.2579(3) 0.0478(15) Uani 1 1 d .
H27A H 0.1739 0.9230 0.2383 0.072 Uiso 1 1 calc R
H27B H 0.2471 0.9445 0.2909 0.072 Uiso 1 1 calc R
H27C H 0.2637 0.8041 0.2832 0.072 Uiso 1 1 calc R
C28 C 0.3503(8) 1.0429(6) 0.1524(4) 0.0575(18) Uani 1 1 d .
H28A H 0.2683 1.0685 0.1355 0.086 Uiso 1 1 calc R
H28B H 0.4223 1.0480 0.1117 0.086 Uiso 1 1 calc R
H28C H 0.3463 1.0995 0.1822 0.086 Uiso 1 1 calc R
C29 C 0.8879(5) 0.8965(5) 0.1977(2) 0.0283(11) Uani 1 1 d .
H29A H 0.9406 0.8109 0.2166 0.034 Uiso 1 1 calc R
H29B H 0.8676 0.9496 0.2329 0.034 Uiso 1 1 calc R
C30 C 0.9601(9) 0.9547(9) 0.1282(5) 0.078(2) Uani 1 1 d .
H30A H 1.0276 0.8883 0.1058 0.094 Uiso 1 1 calc R
H30B H 1.0027 1.0133 0.1351 0.094 Uiso 1 1 calc R
C31 C 0.8582(8) 1.0266(8) 0.0819(5) 0.074(2) Uani 1 1 d .
H31A H 0.8830 0.9983 0.0366 0.089 Uiso 1 1 calc R
H31B H 0.8481 1.1190 0.0716 0.089 Uiso 1 1 calc R
C32 C 0.7311(9) 0.9950(8) 0.1260(5) 0.085(3) Uani 1 1 d .
H32A H 0.6709 1.0688 0.1450 0.101 Uiso 1 1 calc R
H32B H 0.6874 0.9716 0.0965 0.101 Uiso 1 1 calc R
C33 C 1.1146(7) 0.5605(8) 0.1826(4) 0.068(2) Uani 1 1 d .
H33A H 1.1532 0.4717 0.1790 0.102 Uiso 1 1 calc R
H33B H 1.0725 0.5648 0.2319 0.102 Uiso 1 1 calc R
H33C H 1.1828 0.6050 0.1674 0.102 Uiso 1 1 calc R
C34 C 1.0707(6) 0.6032(7) 0.0653(3) 0.0521(16) Uani 1 1 d .
H34A H 1.0916 0.5125 0.0644 0.063 Uiso 1 1 calc R
H34B H 1.1520 0.6302 0.0474 0.063 Uiso 1 1 calc R
C35 C 0.9735(7) 0.6803(7) 0.0187(3) 0.0530(17) Uani 1 1 d .
H35A H 0.9569 0.7714 0.0176 0.064 Uiso 1 1 calc R
H35B H 1.0100 0.6671 -0.0302 0.064 Uiso 1 1 calc R
C36 C 0.7541(8) 0.7206(7) 0.0025(4) 0.0596(18) Uani 1 1 d .
H36A H 0.7345 0.8100 0.0040 0.089 Uiso 1 1 calc R
H36B H 0.6751 0.6917 0.0221 0.089 Uiso 1 1 calc R
H36C H 0.7859 0.7108 -0.0468 0.089 Uiso 1 1 calc R
C37 C 0.1544(4) 0.8089(5) 0.4678(2) 0.0264(11) Uani 1 1 d .
H37A H 0.1055 0.8221 0.5149 0.040 Uiso 1 1 calc R
H37B H 0.1781 0.7186 0.4672 0.040 Uiso 1 1 calc R
H37C H 0.1005 0.8576 0.4323 0.040 Uiso 1 1 calc R
C38 C 0.2421(7) 0.9833(7) 0.4516(4) 0.0621(19) Uani 1 1 d .
H38A H 0.1934 0.9990 0.4989 0.075 Uiso 1 1 calc R
H38B H 0.1869 1.0347 0.4165 0.075 Uiso 1 1 calc R
C39 C 0.3627(8) 1.0229(8) 0.4343(5) 0.073(2) Uani 1 1 d U
H39A H 0.3399 1.1153 0.4314 0.088 Uiso 1 1 calc R
H39B H 0.4118 0.9798 0.4731 0.088 Uiso 1 1 calc R
C40 C 0.5525(6) 1.0453(5) 0.3462(3) 0.0386(13) Uani 1 1 d .
H40A H 0.5244 1.1374 0.3415 0.058 Uiso 1 1 calc R
H40B H 0.5979 1.0250 0.3000 0.058 Uiso 1 1 calc R
H40C H 0.6114 1.0072 0.3800 0.058 Uiso 1 1 calc R

loop_
_atom_site_aniso_label
_atom_site_aniso_U_11
_atom_site_aniso_U_22
_atom_site_aniso_U_33
_atom_site_aniso_U_23
_atom_site_aniso_U_13
_atom_site_aniso_U_12
K1 0.0270(6) 0.0438(7) 0.0327(6) -0.0033(5) -0.0025(5) -0.0082(5)
K2 0.0391(7) 0.0480(8) 0.0622(8) -0.0374(6) -0.0241(6) 0.0128(6)
O1 0.084(4) 0.046(3) 0.084(4) -0.012(3) -0.003(3) -0.016(3)
O2 0.027(2) 0.063(3) 0.041(2) -0.0125(19) -0.0008(17) -0.0029(19)
O3 0.044(2) 0.047(2) 0.038(2) -0.0005(18) -0.0075(18) -0.013(2)
O4 0.097(4) 0.063(3) 0.088(4) -0.034(3) 0.017(3) -0.039(3)
O5 0.043(2) 0.071(3) 0.053(3) -0.011(2) -0.008(2) -0.017(2)
N1 0.019(2) 0.023(2) 0.031(2) -0.0066(16) -0.0068(16) -0.0043(17)
N2 0.022(2) 0.024(2) 0.029(2) -0.0098(16) -0.0085(17) -0.0028(17)
C1 0.020(2) 0.024(2) 0.026(2) -0.0090(19) -0.0021(19) -0.003(2)
C2 0.022(2) 0.025(2) 0.027(2) -0.0089(19) -0.0045(19) -0.004(2)
C3 0.029(3) 0.039(3) 0.035(3) 0.000(2) -0.006(2) -0.010(2)
C4 0.024(3) 0.043(3) 0.039(3) -0.008(2) -0.007(2) -0.011(2)
C5 0.023(2) 0.028(3) 0.022(2) 0.0016(18) -0.0051(19) -0.008(2)
C6 0.028(3) 0.032(3) 0.022(2) -0.0009(19) -0.008(2) -0.012(2)
C7 0.029(3) 0.043(3) 0.036(3) -0.005(2) -0.011(2) -0.014(3)
C8 0.026(3) 0.046(4) 0.051(3) -0.003(3) -0.017(3) -0.002(3)
C9 0.029(3) 0.028(3) 0.044(3) -0.002(2) -0.013(2) 0.000(2)
C10 0.024(3) 0.024(3) 0.034(3) -0.003(2) -0.008(2) -0.002(2)
C11 0.029(3) 0.037(3) 0.031(3) -0.009(2) -0.009(2) -0.009(2)
C12 0.040(3) 0.048(4) 0.041(3) -0.017(3) -0.009(3) -0.012(3)
C13 0.051(4) 0.046(4) 0.053(4) -0.013(3) -0.018(3) -0.021(3)
C14 0.027(3) 0.029(3) 0.045(3) -0.013(2) -0.011(2) 0.002(2)
C15 0.058(4) 0.039(4) 0.076(5) -0.018(3) -0.012(4) -0.012(3)
C16 0.038(3) 0.045(4) 0.053(4) -0.023(3) -0.011(3) 0.001(3)
C17 0.017(2) 0.029(3) 0.032(3) -0.010(2) -0.0071(19) -0.003(2)
C18 0.024(2) 0.033(3) 0.036(3) -0.015(2) -0.009(2) -0.003(2)
C19 0.037(3) 0.043(3) 0.036(3) -0.020(2) -0.012(2) -0.005(3)
C20 0.042(3) 0.051(4) 0.032(3) -0.007(2) -0.019(3) -0.004(3)
C21 0.035(3) 0.035(3) 0.037(3) -0.003(2) -0.015(2) -0.002(2)
C22 0.027(3) 0.026(3) 0.037(3) -0.009(2) -0.010(2) -0.002(2)
C23 0.032(3) 0.035(3) 0.042(3) -0.020(2) -0.015(2) -0.001(2)
C24 0.044(3) 0.034(3) 0.067(4) -0.016(3) -0.016(3) -0.002(3)
C25 0.038(3) 0.042(3) 0.053(3) -0.025(3) -0.015(3) 0.003(3)
C26 0.042(3) 0.024(3) 0.051(3) -0.010(2) -0.025(3) 0.002(2)
C27 0.043(3) 0.045(4) 0.051(3) -0.023(3) -0.017(3) 0.010(3)
C28 0.068(5) 0.029(3) 0.077(5) -0.010(3) -0.031(4) -0.002(3)
C29 0.048(3) 0.029(3) 0.020(2) -0.0161(19) -0.008(2) -0.016(2)
C30 0.076(6) 0.075(6) 0.100(6) -0.028(5) -0.030(5) -0.026(5)
C31 0.064(5) 0.054(5) 0.086(6) -0.016(4) 0.004(4) -0.004(4)
C32 0.070(5) 0.049(5) 0.106(7) -0.007(4) -0.003(5) 0.003(4)
C33 0.037(4) 0.090(6) 0.065(4) 0.001(4) -0.014(3) -0.014(4)
C34 0.033(3) 0.064(4) 0.056(4) -0.024(3) 0.009(3) -0.013(3)
C35 0.066(4) 0.063(4) 0.034(3) -0.010(3) 0.006(3) -0.035(4)
C36 0.074(5) 0.049(4) 0.050(4) -0.004(3) -0.022(4) -0.006(4)
C37 0.015(2) 0.050(3) 0.014(2) 0.0100(19) -0.0060(17) -0.021(2)
C38 0.056(4) 0.055(4) 0.057(4) -0.022(3) -0.009(3) 0.016(4)
C39 0.069(5) 0.060(4) 0.102(5) -0.051(4) -0.015(4) -0.006(4)
C40 0.052(3) 0.024(3) 0.046(3) 0.006(2) -0.006(3) -0.031(3)

loop_
_atom_type_symbol
_atom_type_description
_atom_type_scat_dispersion_real
_atom_type_scat_dispersion_imag
_atom_type_scat_source
C C 0.0033 0.0016 'International Tables Vol C Tables 4.2.6.8 and 6.1.1.4'
H H 0.0000 0.0000 'International Tables Vol C Tables 4.2.6.8 and 6.1.1.4'
N N 0.0061 0.0033 'International Tables Vol C Tables 4.2.6.8 and 6.1.1.4'
O O 0.0106 0.0060 'International Tables Vol C Tables 4.2.6.8 and 6.1.1.4'
K K 0.2009 0.2494 'International Tables Vol C Tables 4.2.6.8 and 6.1.1.4'
Na Na 0.0362 0.0249 'International Tables Vol C Tables 4.2.6.8 and 6.1.1.4'

loop_
_geom_angle_atom_site_label_1
_geom_angle_atom_site_label_2
_geom_angle_atom_site_label_3
_geom_angle
N1 K1 O2 112.26(12)
N1 K1 N2 63.42(11)
O2 K1 N2 173.37(13)
N1 K1 O1 104.40(15)
O2 K1 O1 80.06(16)
N2 K1 O1 105.66(15)
N1 K1 O3 155.69(13)
O2 K1 O3 60.98(12)
N2 K1 O3 120.61(12)
O1 K1 O3 97.47(15)
N1 K1 C17 87.81(12)
O2 K1 C17 156.43(13)
N2 K1 C17 25.34(12)
O1 K1 C17 107.72(16)
O3 K1 C17 95.61(12)
N1 K1 C5 24.26(12)
O2 K1 C5 88.36(12)
N2 K1 C5 86.88(12)
O1 K1 C5 105.29(15)
O3 K1 C5 137.87(13)
C17 K1 C5 110.05(12)
N1 K1 C1 23.64(11)
O2 K1 C1 128.75(12)
N2 K1 C1 45.50(11)
O1 K1 C1 120.58(15)
O3 K1 C1 141.17(12)
C17 K1 C1 67.23(12)
C5 K1 C1 42.87(11)
N1 K1 C2 45.35(11)
O2 K1 C2 149.72(13)
N2 K1 C2 23.82(12)
O1 K1 C2 121.20(15)
O3 K1 C2 128.57(12)
C17 K1 C2 43.79(12)
C5 K1 C2 66.30(11)
C1 K1 C2 23.44(11)
N1 K1 K2 43.23(9)
O2 K1 K2 138.18(10)
N2 K1 K2 42.48(8)
O1 K1 K2 77.28(12)
O3 K1 K2 156.48(9)
C17 K1 K2 65.13(9)
C5 K1 K2 64.82(9)
C1 K1 K2 45.70(8)
C2 K1 K2 45.45(8)
N2 K2 N1 63.50(12)
N2 K2 O5 127.54(13)
N1 K2 O5 150.33(14)
N2 K2 O4 130.74(16)
N1 K2 O4 137.69(16)
O5 K2 O4 60.78(15)
N2 K2 C2 29.25(12)
N1 K2 C2 51.23(12)
O5 K2 C2 122.15(14)
O4 K2 C2 159.31(17)
N2 K2 C1 51.45(12)
N1 K2 C1 28.81(12)
O5 K2 C1 130.67(15)
O4 K2 C1 166.49(17)
C2 K2 C1 27.45(13)
N2 K2 K1 42.99(9)
N1 K2 K1 42.84(8)
O5 K2 K1 165.19(10)
O4 K2 K1 114.60(12)
C2 K2 K1 56.65(10)
C1 K2 K1 56.40(9)
C32 O1 C29 107.7(6)
C32 O1 K1 122.0(5)
C29 O1 K1 115.8(3)
C34 O2 C33 111.8(5)
C34 O2 K1 119.1(3)
C33 O2 K1 122.3(4)
C35 O3 C36 113.5(5)
C35 O3 K1 112.3(3)
C36 O3 K1 110.3(4)
C39 O4 C40 116.7(6)
C39 O4 K2 113.6(5)
C40 O4 K2 114.7(4)
C37 O5 C38 112.9(5)
C37 O5 K2 121.2(4)
C38 O5 K2 117.5(4)
C5 N1 C1 121.8(4)
C5 N1 K1 101.8(3)
C1 N1 K1 106.1(3)
C5 N1 K2 144.6(3)
C1 N1 K2 82.7(2)
K1 N1 K2 93.93(12)
C17 N2 C2 123.3(4)
C17 N2 K2 146.4(3)
C2 N2 K2 83.3(2)
C17 N2 K1 96.7(3)
C2 N2 K1 105.8(3)
K2 N2 K1 94.53(12)
C2 C1 N1 121.7(4)
C2 C1 C3 120.8(4)
N1 C1 C3 116.2(4)
C2 C1 K2 75.8(3)
N1 C1 K2 68.5(2)
C3 C1 K2 117.1(3)
C2 C1 K1 78.7(3)
N1 C1 K1 50.2(2)
C3 C1 K1 156.8(3)
K2 C1 K1 77.90(11)
C1 C2 N2 121.0(4)
C1 C2 C4 121.6(4)
N2 C2 C4 115.9(4)
C1 C2 K2 76.8(3)
N2 C2 K2 67.4(2)
C4 C2 K2 116.0(3)
C1 C2 K1 77.9(3)
N2 C2 K1 50.4(2)
C4 C2 K1 157.2(3)
K2 C2 K1 77.90(11)
N1 C5 C10 127.0(4)
N1 C5 C6 117.2(4)
C10 C5 C6 115.6(4)
N1 C5 K1 53.9(2)
C10 C5 K1 102.3(3)
C6 C5 K1 111.2(3)
C7 C6 C5 120.9(5)
C7 C6 C11 120.7(4)
C5 C6 C11 118.4(4)
C8 C7 C6 122.5(5)
C7 C8 C9 117.8(5)
C8 C9 C10 122.7(5)
C9 C10 C5 120.3(5)
C9 C10 C14 117.4(5)
C5 C10 C14 122.1(4)
C6 C11 C12 110.5(4)
C6 C11 C13 114.7(5)
C12 C11 C13 109.0(4)
C10 C14 C16 110.7(4)
C10 C14 C15 112.8(5)
C16 C14 C15 109.3(5)
N2 C17 C18 127.4(4)
N2 C17 C22 116.8(4)
C18 C17 C22 115.7(4)
N2 C17 K1 58.0(2)
C18 C17 K1 102.8(3)
C22 C17 K1 106.8(3)
C19 C18 C17 119.2(5)
C19 C18 C23 117.4(4)
C17 C18 C23 123.2(4)
C20 C19 C18 123.5(5)
C19 C20 C21 118.3(5)
C22 C21 C20 121.7(5)
C21 C22 C17 121.5(5)
C21 C22 C26 121.1(5)
C17 C22 C26 117.3(4)
C18 C23 C25 110.7(5)
C18 C23 C24 113.0(4)
C25 C23 C24 109.2(5)
C27 C26 C22 110.2(5)
C27 C26 C28 109.4(5)
C22 C26 C28 114.3(5)
O1 C29 C30 106.0(5)
C29 C30 C31 106.0(6)
C30 C31 C32 105.0(7)
O1 C32 C31 106.1(7)
O2 C34 C35 109.7(5)
O3 C35 C34 111.2(5)
O5 C38 C39 111.6(6)
O4 C39 C38 113.4(6)

loop_
_geom_bond_atom_site_label_1
_geom_bond_atom_site_label_2
_geom_bond_distance
K1 N1 2.693(4)
K1 O2 2.700(4)
K1 N2 2.703(4)
K1 O1 2.714(5)
K1 O3 2.766(4)
K1 C17 3.165(5)
K1 C5 3.261(4)
K1 C1 3.366(5)
K1 C2 3.376(5)
K1 K2 3.9514(18)
K2 N2 2.677(4)
K2 N1 2.713(4)
K2 O5 2.724(5)
K2 O4 2.749(5)
K2 C2 2.880(5)
K2 C1 2.892(5)
O1 C32 1.419(10)
O1 C29 1.428(7)
O2 C34 1.414(7)
O2 C33 1.438(8)
O3 C35 1.403(7)
O3 C36 1.426(8)
O4 C39 1.357(9)
O4 C40 1.393(7)
O5 C37 1.390(6)
O5 C38 1.424(8)
N1 C5 1.369(6)
N1 C1 1.405(6)
N2 C17 1.364(6)
N2 C2 1.417(6)
C1 C2 1.370(6)
C1 C3 1.520(7)
C2 C4 1.515(7)
C5 C10 1.435(7)
C5 C6 1.447(7)
C6 C7 1.379(7)
C6 C11 1.519(7)
C7 C8 1.379(8)
C8 C9 1.386(8)
C9 C10 1.392(7)
C10 C14 1.520(7)
C11 C12 1.533(7)
C11 C13 1.533(7)
C14 C16 1.528(8)
C14 C15 1.550(8)
C17 C18 1.443(7)
C17 C22 1.448(7)
C18 C19 1.396(7)
C18 C23 1.525(7)
C19 C20 1.367(8)
C20 C21 1.385(8)
C21 C22 1.372(7)
C22 C26 1.524(7)
C23 C25 1.529(8)
C23 C24 1.539(8)
C26 C27 1.522(9)
C26 C28 1.543(8)
C29 C30 1.472(10)
C30 C31 1.498(11)
C31 C32 1.511(11)
C34 C35 1.475(10)
C38 C39 1.441(11)
